data_7223621
loop_
_publ_author_name
'Mu, Bao'
'Huang, Ru-Dan'

_publ_section_title
;
 A series of coordination polymers with tuned terphenyl tetracarboxylates
 and bis-pyridyl ligands with different flexibilities manifesting
 fluorescence properties and photocatalytic activities
;
_journal_issue 6
_journal_name_full CrystEngComm
_journal_page_first 986
_journal_paper_doi 10.1039/C5CE02174J
_journal_volume 18
_journal_year 2016
_chemical_formula_moiety 'C46 H32 Co N4 O8'
_chemical_formula_sum 'C46 H32 Co N4 O8'
_chemical_formula_weight 827.69
_chemical_name_systematic
;
 ? 
;
_space_group_crystal_system triclinic
_space_group_IT_number 2
_space_group_name_Hall '-P 1'
_space_group_name_H-M_alt 'P -1'
_symmetry_Int_Tables_number 2
_symmetry_space_group_name_Hall '-P 1'
_symmetry_space_group_name_H-M 'P -1'
_audit_creation_date 2015-12-27
_audit_creation_method
;
Olex2 1.2
(compiled 2015.09.30 svn.r3233 for OlexSys, GUI svn.r5103)
;
_audit_update_record
;
2015-12-26 deposited with the CCDC.
2015-12-28 downloaded from the CCDC.
;
_cell_angle_alpha 91.899(1)
_cell_angle_beta 92.021(1)
_cell_angle_gamma 109.147(2)
_cell_formula_units_Z 2
_cell_length_a 9.7060(8)
_cell_length_b 9.8389(9)
_cell_length_c 20.4971(18)
_cell_measurement_reflns_used 1364
_cell_measurement_temperature 298(2)
_cell_measurement_theta_max 22.689
_cell_measurement_theta_min 2.892
_cell_volume 1845.9(3)
_computing_cell_refinement 'Bruker SMART'
_computing_data_collection 'Bruker SMART'
_computing_data_reduction 'Bruker SHELXTL'
_computing_molecular_graphics 'Olex2 (Dolomanov et al., 2009)'
_computing_publication_material 'Olex2 (Dolomanov et al., 2009)'
_computing_structure_refinement 'olex2.refine (Bourhis et al., 2015)'
_computing_structure_solution 'SHELXS-97 (Sheldrick, 1990)'
_diffrn_ambient_temperature 298.15
_diffrn_measured_fraction_theta_full 0.9850
_diffrn_measured_fraction_theta_max 0.9850
_diffrn_measurement_device_type 'CCD area detector'
_diffrn_radiation_type 'Mo K\a'
_diffrn_radiation_wavelength 0.71073
_diffrn_reflns_av_R_equivalents 0.0395
_diffrn_reflns_av_unetI/netI 0.1513
_diffrn_reflns_limit_h_max 11
_diffrn_reflns_limit_h_min -12
_diffrn_reflns_limit_k_max 10
_diffrn_reflns_limit_k_min -13
_diffrn_reflns_limit_l_max 27
_diffrn_reflns_limit_l_min -26
_diffrn_reflns_number 11965
_diffrn_reflns_theta_full 25.0195
_diffrn_reflns_theta_max 25.02
_diffrn_reflns_theta_min 2.74
_exptl_absorpt_coefficient_mu 0.531
_exptl_absorpt_correction_T_max 0.9342
_exptl_absorpt_correction_T_min 0.8967
_exptl_absorpt_correction_type multi-scan
_exptl_absorpt_process_details sadabs
_exptl_crystal_colour red
_exptl_crystal_density_diffrn 1.4891
_exptl_crystal_density_method 'not measured'
_exptl_crystal_description block
_exptl_crystal_F_000 855.1210
_exptl_crystal_size_max 0.21
_exptl_crystal_size_mid 0.15
_exptl_crystal_size_min 0.13
_refine_diff_density_max 0.8493
_refine_diff_density_min -0.6783
_refine_diff_density_rms 0.1362
_refine_ls_d_res_high 0.8403
_refine_ls_d_res_low 7.4251
_refine_ls_goodness_of_fit_ref 0.9893
_refine_ls_matrix_type full
_refine_ls_number_constraints 64
_refine_ls_number_parameters 534
_refine_ls_number_reflns 6435
_refine_ls_number_restraints 0
_refine_ls_restrained_S_all 0.9893
_refine_ls_R_factor_all 0.1126
_refine_ls_R_factor_gt 0.0472
_refine_ls_shift/su_max 0.0010
_refine_ls_shift/su_mean 0.0002
_refine_ls_structure_factor_coef Fsqd
_refine_ls_weighting_details 'w=1/[\s^2^(Fo^2^)+(0.0018P)^2^] where P=(Fo^2^+2Fc^2^)/3'
_refine_ls_weighting_scheme calc
_refine_ls_wR_factor_gt 0.0755
_refine_ls_wR_factor_ref 0.0853
_reflns_Friedel_coverage 0.0
_reflns_limit_h_max 11
_reflns_limit_h_min -11
_reflns_limit_k_max 11
_reflns_limit_k_min -11
_reflns_limit_l_max 24
_reflns_limit_l_min 0
_reflns_number_gt 3186
_reflns_number_total 6435
_reflns_threshold_expression I>=2u(I)
_cod_data_source_file c5ce02174j2.cif
_cod_data_source_block Complex1
_cod_depositor_comments 'Adding full bibliography for 7223621--7223627.cif.'
_cod_database_code 7223621
_olex2_refinement_description
;
1. Fixed Uiso
 At 1.2 times of:
  All C(H) groups
 At 1.5 times of:
  All O(H) groups
2.a Riding coordinates:
 O4(H4), O8(H8)
2.b Aromatic/amide H refined with riding coordinates:
 C2(H2), C6(H6), C7(H7), C9(H9), C10(H10), C13(H13), C17(H17), C18(H18),
 C20(H20), C21(H21), C23(H23), C24(H24), C26(H26), C27(H27), C28(H28), C29(H29),
  C31(H31), C32(H32), C33(H33), C34(H34), C35(H35), C36(H36), C38(H38),
 C39(H39), C40(H40), C41(H41), C43(H43), C44(H44), C45(H45), C46(H46)
;
_olex2_submission_special_instructions 'No special instructions were received'

loop_
_space_group_symop_id
_space_group_symop_operation_xyz
1 x,y,z
2 -x,-y,-z

loop_
_atom_site_label
_atom_site_type_symbol
_atom_site_fract_x
_atom_site_fract_y
_atom_site_fract_z
_atom_site_U_iso_or_equiv
_atom_site_adp_type
_atom_site_occupancy
_atom_site_site_symmetry_order
_atom_site_refinement_flags_posn
_atom_site_refinement_flags_adp
_atom_site_refinement_flags_occupancy
Co1 Co 0.0 0.5 0.0 0.0219(2) Uani 1.000000 2 S T P
O1 O 0.1789(3) 0.6836(3) 0.01684(14) 0.0257(8) Uani 1.000000 1 . . .
N1 N 0.0195(4) 0.4346(4) 0.10004(17) 0.0245(10) Uani 1.000000 1 . . .
C1 C 0.3141(5) 0.7112(5) 0.0246(2) 0.0208(11) Uani 1.000000 1 . . .
Co2 Co 0.5 0.5 0.0 0.0224(2) Uani 1.000000 2 S T P
O2 O 0.3791(3) 0.6229(3) 0.03664(13) 0.0244(8) Uani 1.000000 1 . . .
N2 N 0.2366(6) 0.2345(6) 0.5292(2) 0.0624(15) Uani 1.000000 1 . . .
C2 C 0.3882(5) 0.9244(4) -0.0420(2) 0.0216(11) Uani 1.000000 1 . . .
H2 H 0.3103(5) 0.8725(4) -0.0703(2) 0.0259(13) Uiso 1.000000 1 R . .
O3 O 0.5009(5) 0.7097(5) 0.3551(2) 0.1004(17) Uani 1.000000 1 . . .
N3 N 0.5192(4) 0.4335(4) 0.09820(18) 0.0261(10) Uani 1.000000 1 . . .
C3 C 0.4073(5) 0.8650(4) 0.0164(2) 0.0184(11) Uani 1.000000 1 . . .
O4 O 0.7328(4) 0.8361(4) 0.34938(17) 0.0865(14) Uani 1.000000 1 . . .
H4 H 0.7374(4) 0.8095(4) 0.38819(17) 0.130(2) Uiso 1.000000 1 R . .
N4 N 0.7378(7) 0.1814(7) 0.5156(3) 0.0848(19) Uani 1.000000 1 . . .
C4 C 0.5216(5) 0.9433(5) 0.0609(2) 0.0212(11) Uani 1.000000 1 . . .
O5 O 0.1345(3) 0.3920(3) -0.03308(13) 0.0239(8) Uani 1.000000 1 . . .
C5 C 0.5408(5) 0.8979(5) 0.1281(2) 0.0243(12) Uani 1.000000 1 . . .
O6 O 0.3200(3) 0.3110(3) -0.01624(13) 0.0239(8) Uani 1.000000 1 . . .
C6 C 0.4210(5) 0.8303(4) 0.1648(2) 0.0318(11) Uani 1.000000 1 . . .
H6 H 0.3269(5) 0.8086(4) 0.1463(2) 0.0381(13) Uiso 1.000000 1 R . .
O7 O -0.0641(6) 0.3037(5) -0.35138(19) 0.0970(18) Uani 1.000000 1 . . .
C7 C 0.4412(5) 0.7954(5) 0.2285(2) 0.0383(12) Uani 1.000000 1 . . .
H7 H 0.3604(5) 0.7493(5) 0.2522(2) 0.0460(14) Uiso 1.000000 1 R . .
O8 O -0.1995(5) 0.0761(4) -0.36887(17) 0.0881(15) Uani 1.000000 1 . . .
H8 H -0.1969(5) 0.1180(4) -0.40465(17) 0.132(2) Uiso 1.000000 1 R . .
C8 C 0.5811(6) 0.8285(5) 0.2575(2) 0.0371(14) Uani 1.000000 1 . . .
C9 C 0.7003(5) 0.8979(5) 0.2214(2) 0.0387(12) Uani 1.000000 1 . . .
H9 H 0.7941(5) 0.9230(5) 0.2406(2) 0.0465(15) Uiso 1.000000 1 R . .
C10 C 0.6808(5) 0.9298(4) 0.15747(19) 0.0309(11) Uani 1.000000 1 . . .
H10 H 0.7619(5) 0.9733(4) 0.13351(19) 0.0371(13) Uiso 1.000000 1 R . .
C11 C 0.5989(7) 0.7862(6) 0.3261(3) 0.0508(17) Uani 1.000000 1 . . .
C12 C 0.1855(5) 0.2932(5) -0.02322(19) 0.0180(11) Uani 1.000000 1 . . .
C13 C 0.0970(5) 0.0863(5) 0.0450(2) 0.0250(12) Uani 1.000000 1 . . .
H13 H 0.1648(5) 0.1464(5) 0.0755(2) 0.0300(14) Uiso 1.000000 1 R . .
C14 C 0.0843(5) 0.1403(4) -0.0161(2) 0.0201(11) Uani 1.000000 1 . . .
C15 C -0.0161(5) 0.0510(5) -0.0642(2) 0.0225(11) Uani 1.000000 1 . . .
C16 C -0.0384(5) 0.0874(5) -0.1330(2) 0.0262(12) Uani 1.000000 1 . . .
C17 C -0.0909(5) -0.0223(5) -0.1816(2) 0.0427(13) Uani 1.000000 1 . . .
H17 H -0.1077(5) -0.1174(5) -0.1709(2) 0.0512(16) Uiso 1.000000 1 R . .
C18 C -0.1183(5) 0.0074(5) -0.2452(2) 0.0480(14) Uani 1.000000 1 . . .
H18 H -0.1573(5) -0.0686(5) -0.2759(2) 0.0577(17) Uiso 1.000000 1 R . .
C19 C -0.0894(6) 0.1458(6) -0.2642(2) 0.0380(14) Uani 1.000000 1 . . .
C20 C -0.0334(6) 0.2541(5) -0.2172(2) 0.0486(14) Uani 1.000000 1 . . .
H20 H -0.0097(6) 0.3493(5) -0.2288(2) 0.0584(17) Uiso 1.000000 1 R . .
C21 C -0.0114(5) 0.2260(5) -0.1533(2) 0.0442(14) Uani 1.000000 1 . . .
H21 H 0.0229(5) 0.3027(5) -0.1226(2) 0.0531(16) Uiso 1.000000 1 R . .
C22 C -0.1150(8) 0.1844(8) -0.3323(3) 0.0612(19) Uani 1.000000 1 . . .
C23 C -0.0962(5) 0.3808(4) 0.1356(2) 0.0309(11) Uani 1.000000 1 . . .
H23 H -0.1879(5) 0.3699(4) 0.1167(2) 0.0370(13) Uiso 1.000000 1 R . .
C24 C -0.0878(5) 0.3401(4) 0.1991(2) 0.0358(12) Uani 1.000000 1 . . .
H24 H -0.1725(5) 0.2991(4) 0.2211(2) 0.0430(14) Uiso 1.000000 1 R . .
C25 C 0.0489(6) 0.3607(5) 0.2299(2) 0.0331(13) Uani 1.000000 1 . . .
C26 C 0.1690(5) 0.4191(5) 0.1928(2) 0.0352(12) Uani 1.000000 1 . . .
H26 H 0.2625(5) 0.4365(5) 0.2112(2) 0.0423(14) Uiso 1.000000 1 R . .
C27 C 0.1511(5) 0.4514(4) 0.1289(2) 0.0304(11) Uani 1.000000 1 . . .
H27 H 0.2335(5) 0.4864(4) 0.1046(2) 0.0365(13) Uiso 1.000000 1 R . .
C28 C 0.1061(7) 0.1983(6) 0.4993(2) 0.0672(17) Uani 1.000000 1 . . .
H28 H 0.0262(7) 0.1453(6) 0.5219(2) 0.081(2) Uiso 1.000000 1 R . .
C29 C 0.0810(6) 0.2340(6) 0.4368(3) 0.0638(17) Uani 1.000000 1 . . .
H29 H -0.0135(6) 0.2034(6) 0.4181(3) 0.077(2) Uiso 1.000000 1 R . .
C30 C 0.1956(6) 0.3151(6) 0.4015(2) 0.0456(15) Uani 1.000000 1 . . .
C31 C 0.3333(6) 0.3543(6) 0.4336(2) 0.0606(17) Uani 1.000000 1 . . .
H31 H 0.4151(6) 0.4099(6) 0.4128(2) 0.073(2) Uiso 1.000000 1 R . .
C32 C 0.3485(7) 0.3111(6) 0.4956(3) 0.0649(18) Uani 1.000000 1 . . .
H32 H 0.4419(7) 0.3367(6) 0.5153(3) 0.078(2) Uiso 1.000000 1 R . .
C33 C 0.0609(6) 0.3222(5) 0.2977(2) 0.0469(15) Uani 1.000000 1 . . .
H33 H -0.0244(6) 0.2659(5) 0.3157(2) 0.0562(18) Uiso 1.000000 1 R . .
C34 C 0.1811(6) 0.3597(5) 0.3355(2) 0.0469(15) Uani 1.000000 1 . . .
H34 H 0.2651(6) 0.4208(5) 0.3183(2) 0.0562(18) Uiso 1.000000 1 R . .
C35 C 0.4693(4) 0.2942(5) 0.1121(2) 0.0316(11) Uani 1.000000 1 . . .
H35 H 0.4233(4) 0.2268(5) 0.0786(2) 0.0379(13) Uiso 1.000000 1 R . .
C36 C 0.4827(5) 0.2461(5) 0.1734(2) 0.0381(12) Uani 1.000000 1 . . .
H36 H 0.4447(5) 0.1483(5) 0.1807(2) 0.0457(14) Uiso 1.000000 1 R . .
C37 C 0.5528(6) 0.3430(6) 0.2243(2) 0.0378(14) Uani 1.000000 1 . . .
C38 C 0.6047(5) 0.4877(5) 0.2097(2) 0.0424(13) Uani 1.000000 1 . . .
H38 H 0.6523(5) 0.5573(5) 0.2421(2) 0.0509(16) Uiso 1.000000 1 R . .
C39 C 0.5856(5) 0.5276(5) 0.1473(2) 0.0381(12) Uani 1.000000 1 . . .
H39 H 0.6206(5) 0.6250(5) 0.1388(2) 0.0457(15) Uiso 1.000000 1 R . .
C40 C 0.6639(7) 0.0972(8) 0.4669(3) 0.088(2) Uani 1.000000 1 . . .
H40 H 0.6306(7) -0.0018(8) 0.4719(3) 0.106(3) Uiso 1.000000 1 R . .
C41 C 0.6335(7) 0.1484(7) 0.4088(3) 0.078(2) Uani 1.000000 1 . . .
H41 H 0.5781(7) 0.0846(7) 0.3758(3) 0.093(2) Uiso 1.000000 1 R . .
C42 C 0.6842(7) 0.2933(8) 0.3989(3) 0.0614(19) Uani 1.000000 1 . . .
C43 C 0.7658(8) 0.3835(7) 0.4487(3) 0.088(2) Uani 1.000000 1 . . .
H43 H 0.8048(8) 0.4822(7) 0.4436(3) 0.106(3) Uiso 1.000000 1 R . .
C44 C 0.7898(8) 0.3216(8) 0.5092(3) 0.086(2) Uani 1.000000 1 . . .
H44 H 0.8424(8) 0.3813(8) 0.5440(3) 0.103(3) Uiso 1.000000 1 R . .
C45 C 0.5736(6) 0.2884(6) 0.2886(2) 0.0512(16) Uani 1.000000 1 . . .
H45 H 0.5173(6) 0.1937(6) 0.2952(2) 0.0615(19) Uiso 1.000000 1 R . .
C46 C 0.6594(7) 0.3552(7) 0.3361(3) 0.0636(19) Uani 1.000000 1 . . .
H46 H 0.7115(7) 0.4519(7) 0.3312(3) 0.076(2) Uiso 1.000000 1 R . .

loop_
_atom_site_aniso_label
_atom_site_aniso_U_11
_atom_site_aniso_U_22
_atom_site_aniso_U_33
_atom_site_aniso_U_12
_atom_site_aniso_U_13
_atom_site_aniso_U_23
Co1 0.0182(6) 0.0211(5) 0.0246(5) 0.0038(5) -0.0014(4) 0.0044(4)
O1 0.016(2) 0.0218(19) 0.037(2) 0.0028(17) -0.0018(17) 0.0064(15)
N1 0.026(3) 0.023(2) 0.024(2) 0.007(2) 0.001(2) 0.0053(18)
C1 0.020(3) 0.021(3) 0.017(3) 0.002(3) -0.000(2) 0.003(2)
Co2 0.0194(6) 0.0216(5) 0.0249(5) 0.0048(5) -0.0005(4) 0.0054(4)
O2 0.0206(19) 0.0224(18) 0.0298(18) 0.0062(16) -0.0001(15) 0.0050(14)
N2 0.068(4) 0.089(4) 0.037(3) 0.035(3) -0.009(3) 0.016(3)
C2 0.015(3) 0.020(3) 0.024(3) -0.001(2) -0.006(2) -0.002(2)
O3 0.076(3) 0.154(5) 0.052(3) 0.006(3) -0.000(2) 0.059(3)
N3 0.022(2) 0.024(2) 0.031(2) 0.006(2) -0.001(2) 0.003(2)
C3 0.016(3) 0.020(3) 0.020(3) 0.007(2) 0.000(2) 0.002(2)
O4 0.067(3) 0.143(4) 0.042(2) 0.022(3) -0.013(2) 0.039(2)
N4 0.105(5) 0.118(5) 0.041(3) 0.047(5) -0.001(3) 0.015(4)
C4 0.017(3) 0.024(3) 0.024(3) 0.010(2) -0.005(2) -0.000(2)
O5 0.0211(19) 0.0176(17) 0.0331(19) 0.0064(16) -0.0011(15) 0.0020(14)
C5 0.023(3) 0.020(3) 0.028(3) 0.005(2) -0.003(2) 0.001(2)
O6 0.016(2) 0.0202(18) 0.034(2) 0.0029(17) -0.0007(17) 0.0046(15)
C6 0.029(3) 0.037(3) 0.027(3) 0.008(2) -0.002(2) 0.006(2)
O7 0.178(5) 0.069(3) 0.041(3) 0.037(3) -0.021(3) 0.020(2)
C7 0.038(3) 0.045(3) 0.031(3) 0.010(3) 0.008(2) 0.013(2)
O8 0.132(4) 0.086(3) 0.036(2) 0.025(3) -0.032(3) 0.008(2)
C8 0.043(4) 0.039(3) 0.028(3) 0.013(3) -0.002(3) 0.008(2)
C9 0.035(3) 0.044(3) 0.033(3) 0.009(3) -0.010(2) 0.006(2)
C10 0.028(3) 0.032(3) 0.029(3) 0.005(2) -0.002(2) 0.010(2)
C11 0.055(5) 0.066(4) 0.034(4) 0.023(4) -0.002(3) 0.011(3)
C12 0.018(3) 0.019(3) 0.013(2) 0.001(2) 0.001(2) 0.002(2)
C13 0.022(3) 0.025(3) 0.024(3) 0.003(2) -0.005(2) 0.001(2)
C14 0.014(3) 0.019(3) 0.027(3) 0.004(2) 0.001(2) 0.005(2)
C15 0.019(3) 0.024(3) 0.025(3) 0.007(2) -0.000(2) 0.004(2)
C16 0.026(3) 0.029(3) 0.021(3) 0.006(3) -0.001(2) 0.000(2)
C17 0.060(4) 0.028(3) 0.034(3) 0.008(3) -0.010(3) 0.002(2)
C18 0.066(4) 0.043(3) 0.027(3) 0.008(3) -0.009(3) -0.006(2)
C19 0.052(4) 0.046(3) 0.021(3) 0.024(3) -0.006(3) 0.003(3)
C20 0.075(4) 0.036(3) 0.034(3) 0.017(3) -0.012(3) 0.009(2)
C21 0.069(4) 0.028(3) 0.030(3) 0.010(3) -0.012(3) 0.003(2)
C22 0.084(6) 0.075(5) 0.029(4) 0.032(4) -0.003(3) 0.011(3)
C23 0.026(3) 0.032(3) 0.032(3) 0.007(2) -0.001(2) 0.003(2)
C24 0.031(3) 0.043(3) 0.032(3) 0.008(2) 0.008(2) 0.014(2)
C25 0.038(4) 0.036(3) 0.027(3) 0.015(3) 0.003(3) 0.005(2)
C26 0.026(3) 0.044(3) 0.034(3) 0.008(3) -0.005(2) 0.009(2)
C27 0.024(3) 0.034(3) 0.034(3) 0.010(2) 0.002(2) 0.009(2)
C28 0.067(5) 0.090(5) 0.040(3) 0.018(4) 0.002(3) 0.026(3)
C29 0.055(4) 0.090(5) 0.042(4) 0.015(4) -0.004(3) 0.022(3)
C30 0.052(4) 0.061(4) 0.027(3) 0.024(3) -0.005(3) 0.009(3)
C31 0.056(4) 0.086(5) 0.038(3) 0.021(4) -0.002(3) 0.016(3)
C32 0.057(4) 0.096(5) 0.043(4) 0.028(4) -0.014(3) 0.011(3)
C33 0.045(4) 0.063(4) 0.035(3) 0.020(3) 0.003(3) 0.017(3)
C34 0.054(4) 0.059(4) 0.030(3) 0.021(3) -0.002(3) 0.017(3)
C35 0.032(3) 0.033(3) 0.030(3) 0.011(2) -0.001(2) 0.005(2)
C36 0.040(3) 0.036(3) 0.042(3) 0.015(3) 0.005(2) 0.014(2)
C37 0.041(4) 0.051(4) 0.032(3) 0.028(3) 0.004(3) 0.013(3)
C38 0.051(4) 0.048(3) 0.030(3) 0.020(3) -0.007(3) -0.002(2)
C39 0.044(3) 0.037(3) 0.032(3) 0.012(3) -0.004(2) 0.006(2)
C40 0.101(6) 0.105(6) 0.064(5) 0.039(5) -0.006(4) 0.025(4)
C41 0.096(5) 0.093(5) 0.051(4) 0.041(5) -0.011(4) 0.020(4)
C42 0.082(5) 0.085(5) 0.036(4) 0.053(5) -0.002(4) 0.009(4)
C43 0.128(7) 0.097(6) 0.054(4) 0.060(5) -0.020(4) 0.003(4)
C44 0.112(7) 0.100(6) 0.058(5) 0.056(6) -0.020(4) -0.014(4)
C45 0.056(4) 0.071(4) 0.034(3) 0.029(4) 0.003(3) 0.015(3)
C46 0.084(5) 0.080(5) 0.038(4) 0.041(4) -0.002(4) 0.008(3)

loop_
_atom_type_symbol
_atom_type_scat_dispersion_real
_atom_type_scat_dispersion_imag
_atom_type_scat_Cromer_Mann_a1
_atom_type_scat_Cromer_Mann_a2
_atom_type_scat_Cromer_Mann_a3
_atom_type_scat_Cromer_Mann_a4
_atom_type_scat_Cromer_Mann_b1
_atom_type_scat_Cromer_Mann_b2
_atom_type_scat_Cromer_Mann_b3
_atom_type_scat_Cromer_Mann_b4
_atom_type_scat_Cromer_Mann_c
_atom_type_scat_source
_atom_type_scat_dispersion_source
H 0.00000 0.00000 0.49300 0.32291 0.14019 0.04081 10.51090 26.12570 3.14236 57.79970 0.0030380000826 'International Tables Volume C Table 6.1.1.4 (pp. 500-502)' 'Henke, Gullikson and Davis, At. Data and Nucl. Data Tables, 1993, 54, 2'
C 0.00347 0.00161 2.31000 1.02000 1.58860 0.86500 20.84390 10.20750 0.56870 51.65120 0.215599998832 'International Tables Volume C Table 6.1.1.4 (pp. 500-502)' 'Henke, Gullikson and Davis, At. Data and Nucl. Data Tables, 1993, 54, 2'
Co 0.35655 0.96576 12.28410 7.34090 4.00340 2.34880 4.27910 0.27840 13.53590 71.16920 1.01180005074 'International Tables Volume C Table 6.1.1.4 (pp. 500-502)' 'Henke, Gullikson and Davis, At. Data and Nucl. Data Tables, 1993, 54, 2'
O 0.01158 0.00611 3.04850 2.28680 1.54630 0.86700 13.27710 5.70110 0.32390 32.90890 0.250800013542 'International Tables Volume C Table 6.1.1.4 (pp. 500-502)' 'Henke, Gullikson and Davis, At. Data and Nucl. Data Tables, 1993, 54, 2'
N 0.00653 0.00323 12.21260 3.13220 2.01250 1.16630 0.00570 9.89330 28.99750 0.58260 -11.5290002823 'International Tables Volume C Table 6.1.1.4 (pp. 500-502)' 'Henke, Gullikson and Davis, At. Data and Nucl. Data Tables, 1993, 54, 2'

loop_
_geom_angle_atom_site_label_1
_geom_angle_atom_site_label_2
_geom_angle_atom_site_label_3
_geom_angle
_geom_angle_site_symmetry_1
_geom_angle_site_symmetry_3
O1 Co1 O1 180.0 2_565 .
N1 Co1 O1 88.55(12) . 2_565
N1 Co1 O1 88.55(12) 2_565 .
N1 Co1 O1 91.45(12) . .
N1 Co1 O1 91.45(12) 2_565 2_565
N1 Co1 N1 180.0 2_565 .
O5 Co1 O1 90.32(10) . 2_565
O5 Co1 O1 89.68(10) 2_565 2_565
O5 Co1 O1 89.68(10) . .
O5 Co1 O1 90.32(10) 2_565 .
O5 Co1 N1 91.91(12) . .
O5 Co1 N1 88.09(12) . 2_565
O5 Co1 N1 88.09(12) 2_565 .
O5 Co1 N1 91.91(12) 2_565 2_565
O5 Co1 O5 180.0 2_565 .
C1 O1 Co1 135.8(3) . .
C23 N1 Co1 122.1(3) . .
C27 N1 Co1 120.9(3) . .
C27 N1 C23 116.9(4) . .
O2 C1 O1 126.6(4) . .
C3 C1 O1 116.3(4) . .
C3 C1 O2 117.1(4) . .
O2 Co2 O2 180.0 2_665 .
N3 Co2 O2 92.44(12) . 2_665
N3 Co2 O2 92.44(12) 2_665 .
N3 Co2 O2 87.56(12) . .
N3 Co2 O2 87.56(12) 2_665 2_665
N3 Co2 N3 180.0 2_665 .
O6 Co2 O2 85.03(10) . 2_665
O6 Co2 O2 94.97(10) 2_665 2_665
O6 Co2 O2 94.97(10) . .
O6 Co2 O2 85.03(10) 2_665 .
O6 Co2 N3 87.44(12) . .
O6 Co2 N3 92.56(12) . 2_665
O6 Co2 N3 92.56(12) 2_665 .
O6 Co2 N3 87.44(12) 2_665 2_665
O6 Co2 O6 180.0 2_665 .
Co2 O2 C1 146.7(3) . .
C32 N2 C28 116.4(5) . .
C3 C2 H2 118.1(3) . .
C4 C2 H2 118.1(3) 2_675 .
C4 C2 C3 123.8(4) 2_675 .
C35 N3 Co2 121.0(3) . 2_665
C39 N3 Co2 122.0(3) . 2_665
C39 N3 C35 116.9(4) . .
C2 C3 C1 116.8(4) . .
C4 C3 C1 123.7(4) . .
C4 C3 C2 119.1(4) . .
C11 O4 H4 109.5 . .
C44 N4 C40 119.8(6) . .
C3 C4 C2 117.0(4) . 2_675
C5 C4 C2 119.3(4) . 2_675
C5 C4 C3 123.5(4) . .
C12 O5 Co1 145.9(3) . .
C6 C5 C4 121.4(4) . .
C10 C5 C4 120.3(4) . .
C10 C5 C6 118.3(4) . .
C12 O6 Co2 130.6(3) . .
H6 C6 C5 119.8(3) . .
C7 C6 C5 120.5(4) . .
C7 C6 H6 119.8(3) . .
H7 C7 C6 119.6(3) . .
C8 C7 C6 120.7(4) . .
C8 C7 H7 119.6(3) . .
C22 O8 H8 99.0 . .
C9 C8 C7 118.9(4) . .
C11 C8 C7 119.3(5) . .
C11 C8 C9 121.8(5) . .
H9 C9 C8 119.7(3) . .
C10 C9 C8 120.5(4) . .
C10 C9 H9 119.7(3) . .
C9 C10 C5 121.0(4) . .
H10 C10 C5 119.5(3) . .
H10 C10 C9 119.5(3) . .
O4 C11 O3 123.6(5) . .
C8 C11 O3 123.4(6) . .
C8 C11 O4 112.9(6) . .
O6 C12 O5 124.2(4) . .
C14 C12 O5 120.4(4) . .
C14 C12 O6 115.4(4) . .
C14 C13 H13 117.3(3) . .
C15 C13 H13 117.3(3) 2 .
C15 C13 C14 125.3(4) 2 .
C13 C14 C12 113.9(4) . .
C15 C14 C12 127.1(4) . .
C15 C14 C13 119.0(4) . .
C14 C15 C13 115.7(4) . 2
C16 C15 C13 117.9(4) . 2
C16 C15 C14 126.4(4) . .
C17 C16 C15 120.0(4) . .
C21 C16 C15 124.4(4) . .
C21 C16 C17 115.7(4) . .
H17 C17 C16 119.3(3) . .
C18 C17 C16 121.4(4) . .
C18 C17 H17 119.3(3) . .
H18 C18 C17 119.1(3) . .
C19 C18 C17 121.7(4) . .
C19 C18 H18 119.1(3) . .
C20 C19 C18 117.1(4) . .
C22 C19 C18 124.1(5) . .
C22 C19 C20 118.8(5) . .
H20 C20 C19 119.1(3) . .
C21 C20 C19 121.8(4) . .
C21 C20 H20 119.1(3) . .
C20 C21 C16 122.2(4) . .
H21 C21 C16 118.9(3) . .
H21 C21 C20 118.9(3) . .
O8 C22 O7 123.2(6) . .
C19 C22 O7 123.4(6) . .
C19 C22 O8 113.4(6) . .
H23 C23 N1 118.2(2) . .
C24 C23 N1 123.7(4) . .
C24 C23 H23 118.2(3) . .
H24 C24 C23 120.2(3) . .
C25 C24 C23 119.7(4) . .
C25 C24 H24 120.2(3) . .
C26 C25 C24 116.2(4) . .
C33 C25 C24 120.7(5) . .
C33 C25 C26 123.1(5) . .
H26 C26 C25 119.7(3) . .
C27 C26 C25 120.6(4) . .
C27 C26 H26 119.7(3) . .
C26 C27 N1 122.9(4) . .
H27 C27 N1 118.6(2) . .
H27 C27 C26 118.6(3) . .
H28 C28 N2 117.9(3) . .
C29 C28 N2 124.1(6) . .
C29 C28 H28 117.9(4) . .
H29 C29 C28 119.8(4) . .
C30 C29 C28 120.3(5) . .
C30 C29 H29 119.8(3) . .
C31 C30 C29 115.4(5) . .
C34 C30 C29 124.8(5) . .
C34 C30 C31 119.8(6) . .
H31 C31 C30 119.9(3) . .
C32 C31 C30 120.3(6) . .
C32 C31 H31 119.9(4) . .
C31 C32 N2 123.5(6) . .
H32 C32 N2 118.3(3) . .
H32 C32 C31 118.3(4) . .
H33 C33 C25 116.9(3) . .
C34 C33 C25 126.2(5) . .
C34 C33 H33 116.9(3) . .
C33 C34 C30 126.6(6) . .
H34 C34 C30 116.7(3) . .
H34 C34 C33 116.7(3) . .
H35 C35 N3 118.4(2) . .
C36 C35 N3 123.2(4) . .
C36 C35 H35 118.4(3) . .
H36 C36 C35 119.9(3) . .
C37 C36 C35 120.1(4) . .
C37 C36 H36 119.9(3) . .
C38 C37 C36 116.5(4) . .
C45 C37 C36 119.2(5) . .
C45 C37 C38 124.2(5) . .
H38 C38 C37 120.0(3) . .
C39 C38 C37 119.9(4) . .
C39 C38 H38 120.0(3) . .
C38 C39 N3 123.3(4) . .
H39 C39 N3 118.4(2) . .
H39 C39 C38 118.4(3) . .
H40 C40 N4 118.6(4) . .
C41 C40 N4 122.7(7) . .
C41 C40 H40 118.6(4) . .
H41 C41 C40 119.8(4) . .
C42 C41 C40 120.4(6) . .
C42 C41 H41 119.8(4) . .
C43 C42 C41 117.9(6) . .
C46 C42 C41 123.0(6) . .
C46 C42 C43 119.0(6) . .
H43 C43 C42 120.8(4) . .
C44 C43 C42 118.4(6) . .
C44 C43 H43 120.8(4) . .
C43 C44 N4 120.7(6) . .
H44 C44 N4 119.7(4) . .
H44 C44 C43 119.7(4) . .
H45 C45 C37 116.1(3) . .
C46 C45 C37 127.8(6) . .
C46 C45 H45 116.1(4) . .
C45 C46 C42 126.1(6) . .
H46 C46 C42 116.9(4) . .
H46 C46 C45 116.9(4) . .

loop_
_geom_bond_atom_site_label_1
_geom_bond_atom_site_label_2
_geom_bond_distance
_geom_bond_site_symmetry_2
Co1 O1 2.063(3) .
Co1 O1 2.063(3) 2_565
Co1 N1 2.190(3) .
Co1 N1 2.190(3) 2_565
Co1 O5 2.054(3) .
Co1 O5 2.054(3) 2_565
O1 C1 1.252(5) .
N1 C23 1.329(5) .
N1 C27 1.345(5) .
C1 O2 1.256(4) .
C1 C3 1.505(6) .
Co2 O2 2.082(3) .
Co2 O2 2.082(3) 2_665
Co2 N3 2.157(4) 2_665
Co2 N3 2.157(4) .
Co2 O6 2.099(3) 2_665
Co2 O6 2.099(3) .
N2 C28 1.320(6) .
N2 C32 1.331(7) .
C2 H2 0.9300 .
C2 C3 1.382(6) .
C2 C4 1.386(6) 2_675
O3 C11 1.194(7) .
N3 C35 1.340(5) .
N3 C39 1.337(5) .
C3 C4 1.406(5) .
O4 H4 0.8500 .
O4 C11 1.296(6) .
N4 C40 1.305(7) .
N4 C44 1.317(7) .
C4 C5 1.486(6) .
O5 C12 1.246(4) .
C5 C6 1.396(6) .
C5 C10 1.399(5) .
O6 C12 1.261(5) .
C6 H6 0.9300 .
C6 C7 1.385(5) .
O7 C22 1.200(6) .
C7 H7 0.9300 .
C7 C8 1.394(6) .
O8 H8 0.8500 .
O8 C22 1.304(6) .
C8 C9 1.388(6) .
C8 C11 1.500(7) .
C9 H9 0.9300 .
C9 C10 1.380(5) .
C10 H10 0.9300 .
C12 C14 1.518(5) .
C13 H13 0.9300 .
C13 C14 1.393(6) .
C13 C15 1.399(6) 2
C14 C15 1.416(5) .
C15 C16 1.492(6) .
C16 C17 1.397(5) .
C16 C21 1.383(6) .
C17 H17 0.9300 .
C17 C18 1.381(5) .
C18 H18 0.9300 .
C18 C19 1.370(6) .
C19 C20 1.370(6) .
C19 C22 1.491(7) .
C20 H20 0.9300 .
C20 C21 1.370(5) .
C21 H21 0.9300 .
C23 H23 0.9300 .
C23 C24 1.380(5) .
C24 H24 0.9300 .
C24 C25 1.398(5) .
C25 C26 1.386(6) .
C25 C33 1.462(6) .
C26 H26 0.9300 .
C26 C27 1.376(5) .
C27 H27 0.9300 .
C28 H28 0.9300 .
C28 C29 1.374(6) .
C29 H29 0.9300 .
C29 C30 1.382(7) .
C30 C31 1.397(6) .
C30 C34 1.451(6) .
C31 H31 0.9300 .
C31 C32 1.373(7) .
C32 H32 0.9300 .
C33 H33 0.9300 .
C33 C34 1.317(6) .
C34 H34 0.9300 .
C35 H35 0.9300 .
C35 C36 1.374(5) .
C36 H36 0.9300 .
C36 C37 1.385(6) .
C37 C38 1.393(6) .
C37 C45 1.471(6) .
C38 H38 0.9300 .
C38 C39 1.374(5) .
C39 H39 0.9300 .
C40 H40 0.9300 .
C40 C41 1.369(7) .
C41 H41 0.9300 .
C41 C42 1.372(7) .
C42 C43 1.370(7) .
C42 C46 1.486(7) .
C43 H43 0.9300 .
C43 C44 1.445(8) .
C44 H44 0.9300 .
C45 H45 0.9300 .
C45 C46 1.272(6) .
C46 H46 0.9300 .
